data_7249025
loop_
_publ_author_name
'Su\<sanj, Ru\/der'
'Bedekovi\'c, Nikola'
'Cerovski, Sara'
'Baus Topi\'c, Nea'
'Nemec, Vinko'
'Cin\<ci\'c, Dominik'

_publ_section_title
;
 Evaluation of halogen bonding proclivity of oxazole derivatives carrying
 multiple acceptor sites in cocrystals with perfluorinated iodobenzenes
;
_journal_issue 31
_journal_name_full CrystEngComm
_journal_page_first 4137
_journal_page_last 4145
_journal_paper_doi 10.1039/D4CE00557K
_journal_volume 26
_journal_year 2024
_chemical_formula_moiety 'C9 H6 N2 O3, C6 F3 I3'
_chemical_formula_sum 'C15 H6 F3 I3 N2 O3'
_chemical_formula_weight 699.92
_space_group_crystal_system monoclinic
_space_group_IT_number 9
_space_group_name_Hall 'C -2yc'
_space_group_name_H-M_alt 'C 1 c 1'
_atom_sites_solution_hydrogens geom
_audit_creation_method SHELXL-2018/3
_audit_update_record
;
2024-05-28 deposited with the CCDC.	2024-07-09 downloaded from the CCDC.
;
_cell_angle_alpha 90
_cell_angle_beta 96.092(4)
_cell_angle_gamma 90
_cell_formula_units_Z 4
_cell_length_a 4.9443(2)
_cell_length_b 17.6264(6)
_cell_length_c 21.8090(9)
_cell_measurement_reflns_used 13323
_cell_measurement_temperature 298.14(10)
_cell_measurement_theta_max 37.5160
_cell_measurement_theta_min 2.9670
_cell_volume 1889.93(13)
_computing_structure_refinement 'SHELXL-2018/3 (Sheldrick, 2018)'
_computing_structure_solution 'SHELXT 2018/2 (Sheldrick, 2018)'
_diffrn_ambient_temperature 298.14(10)
_diffrn_detector_area_resol_mean 10.0000
_diffrn_measured_fraction_theta_full 0.992
_diffrn_measured_fraction_theta_max 0.992
_diffrn_measurement_device_type 'XtaLAB Synergy, Dualflex, HyPix'
_diffrn_radiation_type MoK\a
_diffrn_radiation_wavelength 0.71073
_diffrn_reflns_av_R_equivalents 0.0244
_diffrn_reflns_av_unetI/netI 0.0279
_diffrn_reflns_Laue_measured_fraction_full 0.992
_diffrn_reflns_Laue_measured_fraction_max 0.992
_diffrn_reflns_limit_h_max 6
_diffrn_reflns_limit_h_min -6
_diffrn_reflns_limit_k_max 22
_diffrn_reflns_limit_k_min -21
_diffrn_reflns_limit_l_max 27
_diffrn_reflns_limit_l_min -27
_diffrn_reflns_number 8160
_diffrn_reflns_point_group_measured_fraction_full 0.883
_diffrn_reflns_point_group_measured_fraction_max 0.868
_diffrn_reflns_theta_full 25.242
_diffrn_reflns_theta_max 26.998
_diffrn_reflns_theta_min 2.311
_diffrn_source 'micro-focus sealed X-ray tube'
_exptl_absorpt_coefficient_mu 5.007
_exptl_absorpt_correction_T_max 1.00000
_exptl_absorpt_correction_T_min 0.13457
_exptl_absorpt_correction_type multi-scan
_exptl_absorpt_process_details
;
CrysAlisPro 1.171.41.123a (Rigaku Oxford Diffraction, 2022)
Empirical absorption correction using spherical harmonics,
implemented in SCALE3 ABSPACK scaling algorithm.
;
_exptl_crystal_colour colorless
_exptl_crystal_density_diffrn 2.460
_exptl_crystal_description needle
_exptl_crystal_F_000 1280
_exptl_crystal_size_max 0.59
_exptl_crystal_size_mid 0.19
_exptl_crystal_size_min 0.10
_refine_diff_density_max 0.900
_refine_diff_density_min -0.869
_refine_diff_density_rms 0.096
_refine_ls_abs_structure_details
;
 Flack x determined using 1322 quotients [(I+)-(I-)]/[(I+)+(I-)]
 (Parsons, Flack and Wagner, Acta Cryst. B69 (2013) 249-259).
;
_refine_ls_abs_structure_Flack 0.48(2)
_refine_ls_extinction_method none
_refine_ls_goodness_of_fit_ref 1.073
_refine_ls_hydrogen_treatment constr
_refine_ls_matrix_type full
_refine_ls_number_parameters 235
_refine_ls_number_reflns 3592
_refine_ls_number_restraints 2
_refine_ls_restrained_S_all 1.072
_refine_ls_R_factor_all 0.0331
_refine_ls_R_factor_gt 0.0302
_refine_ls_shift/su_max 0.000
_refine_ls_shift/su_mean 0.000
_refine_ls_structure_factor_coef Fsqd
_refine_ls_weighting_details 'w=1/[\s^2^(Fo^2^)+(0.0192P)^2^+10.0424P] where P=(Fo^2^+2Fc^2^)/3'
_refine_ls_weighting_scheme calc
_refine_ls_wR_factor_gt 0.0732
_refine_ls_wR_factor_ref 0.0748
_reflns_Friedel_coverage 0.745
_reflns_Friedel_fraction_full 0.774
_reflns_Friedel_fraction_max 0.744
_reflns_number_gt 3299
_reflns_number_total 3592
_reflns_threshold_expression 'I > 2\s(I)'
_cod_data_source_file d4ce00557k2.cif
_cod_data_source_block nox_135tfib
_cod_depositor_comments 'Adding full bibliography for 7249013--7249033.cif.'
_cod_original_sg_symbol_H-M 'C c'
_cod_database_code 7249025
_shelx_shelxl_version_number 2018/3
_shelx_space_group_comment
;
The symmetry employed for this shelxl refinement is uniquely defined
by the following loop, which should always be used as a source of
symmetry information in preference to the above space-group names.
They are only intended as comments.
;

loop_
_space_group_symop_operation_xyz
'x, y, z'
'x, -y, z+1/2'
'x+1/2, y+1/2, z'
'x+1/2, -y+1/2, z+1/2'

loop_
_atom_site_label
_atom_site_type_symbol
_atom_site_fract_x
_atom_site_fract_y
_atom_site_fract_z
_atom_site_U_iso_or_equiv
_atom_site_adp_type
_atom_site_occupancy
_atom_site_site_symmetry_order
_atom_site_calc_flag
_atom_site_refinement_flags_posn
_atom_site_refinement_flags_adp
_atom_site_refinement_flags_occupancy
_atom_site_disorder_assembly
_atom_site_disorder_group
I1 I 0.88328(7) 0.25642(5) 0.51777(3) 0.0482(2) Uani 1 1 d . . . . .
I2 I 1.81087(8) 0.25732(5) 0.71827(3) 0.0526(3) Uani 1 1 d . . . . .
I3 I 1.3618(6) -0.04119(3) 0.61614(15) 0.1045(4) Uani 1 1 d . . . . .
F1 F 1.348(2) 0.3083(2) 0.6171(6) 0.0554(11) Uani 1 1 d . . . . .
F2 F 1.7174(19) 0.0790(6) 0.6956(5) 0.071(3) Uani 1 1 d . . . . .
C12 C 1.536(2) 0.1965(6) 0.6596(6) 0.036(3) Uani 1 1 d . . . . .
F3 F 0.992(2) 0.0797(5) 0.5397(5) 0.067(3) Uani 1 1 d . . . . .
C6 C -0.203(3) 0.4716(8) 0.3261(8) 0.059(4) Uani 1 1 d . . . . .
H6 H -0.178058 0.429508 0.301665 0.071 Uiso 1 1 calc R U . . .
C15 C 1.163(3) 0.1184(9) 0.5779(8) 0.051(4) Uani 1 1 d . . . . .
C9 C 0.398(4) 0.3233(11) 0.3877(10) 0.082(5) Uani 1 1 d . . . . .
H9 H 0.463324 0.279252 0.370899 0.098 Uiso 1 1 calc R U . . .
C11 C 1.341(4) 0.2325(4) 0.6152(10) 0.0388(17) Uani 1 1 d . . . . .
C14 C 1.356(4) 0.0765(4) 0.6176(10) 0.053(2) Uani 1 1 d . . . . .
C4 C -0.438(3) 0.5851(10) 0.3415(9) 0.061(4) Uani 1 1 d . . . . .
C7 C 0.156(2) 0.4224(8) 0.3982(6) 0.040(3) Uani 1 1 d . . . . .
N2 N 0.496(3) 0.3511(10) 0.4413(7) 0.070(4) Uani 1 1 d . . . . .
O1 O -0.799(3) 0.6321(10) 0.2799(8) 0.111(6) Uani 1 1 d . . . . .
C13 C 1.530(3) 0.1164(8) 0.6567(7) 0.045(3) Uani 1 1 d . . . . .
O3 O 0.1940(18) 0.3652(5) 0.3596(4) 0.076(3) Uani 1 1 d . . . . .
C10 C 1.161(3) 0.1941(8) 0.5774(7) 0.044(3) Uani 1 1 d . . . . .
C1 C -0.0462(18) 0.4804(5) 0.3801(5) 0.044(2) Uani 1 1 d . . . . .
C5 C -0.407(2) 0.5256(6) 0.3061(6) 0.061(3) Uani 1 1 d . . . . .
H5 H -0.514879 0.519314 0.268896 0.073 Uiso 1 1 calc R U . . .
C2 C -0.072(3) 0.5433(8) 0.4162(7) 0.048(3) Uani 1 1 d . . . . .
H2 H 0.042685 0.549877 0.452496 0.057 Uiso 1 1 calc R U . . .
C3 C -0.271(2) 0.5976(6) 0.3979(5) 0.060(3) Uani 1 1 d . . . . .
H3 H -0.293336 0.640394 0.421731 0.072 Uiso 1 1 calc R U . . .
N1 N -0.648(2) 0.6422(6) 0.3233(6) 0.072(3) Uani 1 1 d . . . . .
C8 C 0.347(2) 0.4132(7) 0.4491(5) 0.061(3) Uani 1 1 d . . . . .
H8 H 0.367371 0.445012 0.483246 0.073 Uiso 1 1 calc R U . . .
O2 O -0.650(3) 0.6994(8) 0.3517(8) 0.102(5) Uani 1 1 d . . . . .

loop_
_atom_site_aniso_label
_atom_site_aniso_U_11
_atom_site_aniso_U_22
_atom_site_aniso_U_33
_atom_site_aniso_U_23
_atom_site_aniso_U_13
_atom_site_aniso_U_12
I1 0.0465(5) 0.0485(5) 0.0484(7) 0.0077(5) -0.0010(4) 0.0061(4)
I2 0.0488(6) 0.0611(6) 0.0468(7) -0.0075(5) -0.0006(5) -0.0099(5)
I3 0.1225(7) 0.0278(3) 0.1531(8) 0.0004(8) -0.0321(6) 0.0077(7)
F1 0.060(3) 0.031(2) 0.073(3) 0.009(5) -0.003(2) 0.002(4)
F2 0.061(5) 0.055(6) 0.089(8) 0.025(5) -0.026(5) 0.004(4)
C12 0.041(7) 0.020(5) 0.046(8) -0.003(5) 0.004(6) -0.001(4)
F3 0.080(6) 0.046(5) 0.069(6) -0.003(5) -0.022(5) -0.014(4)
C6 0.067(8) 0.045(7) 0.061(9) -0.007(6) -0.012(6) 0.002(6)
C15 0.046(8) 0.040(8) 0.065(11) -0.002(7) -0.005(7) -0.004(6)
C9 0.081(10) 0.073(11) 0.085(12) 0.011(8) -0.022(9) 0.028(8)
C11 0.045(4) 0.027(3) 0.044(5) 0.000(6) 0.004(3) 0.004(6)
C14 0.058(5) 0.026(4) 0.075(6) 0.019(8) 0.001(4) 0.007(7)
C4 0.053(8) 0.053(8) 0.078(12) 0.019(7) 0.013(9) 0.010(6)
C7 0.034(6) 0.042(6) 0.044(7) 0.010(5) 0.001(5) 0.011(5)
N2 0.051(7) 0.078(8) 0.080(9) 0.025(7) 0.003(6) 0.017(5)
O1 0.071(7) 0.116(11) 0.138(13) 0.047(9) -0.031(7) 0.033(7)
C13 0.052(9) 0.036(7) 0.047(9) 0.008(6) -0.001(7) 0.005(6)
O3 0.084(6) 0.071(5) 0.068(6) -0.013(4) -0.023(4) 0.038(4)
C10 0.038(7) 0.050(8) 0.042(9) 0.003(6) -0.005(6) 0.002(5)
C1 0.041(5) 0.035(5) 0.053(5) 0.005(4) -0.003(4) 0.007(3)
C5 0.050(6) 0.062(7) 0.067(7) -0.001(5) -0.015(5) 0.004(5)
C2 0.045(6) 0.053(7) 0.042(6) -0.005(5) -0.009(5) 0.007(5)
C3 0.075(7) 0.043(6) 0.060(7) -0.008(4) 0.000(6) 0.015(5)
N1 0.073(7) 0.057(6) 0.090(9) 0.018(6) 0.027(7) 0.021(5)
C8 0.063(7) 0.058(7) 0.058(7) -0.001(5) -0.008(5) 0.005(5)
O2 0.096(9) 0.101(10) 0.109(10) 0.012(8) 0.017(7) 0.060(7)

loop_
_atom_type_symbol
_atom_type_description
_atom_type_scat_dispersion_real
_atom_type_scat_dispersion_imag
_atom_type_scat_source
C C 0.0033 0.0016 'International Tables Vol C Tables 4.2.6.8 and 6.1.1.4'
H H 0.0000 0.0000 'International Tables Vol C Tables 4.2.6.8 and 6.1.1.4'
N N 0.0061 0.0033 'International Tables Vol C Tables 4.2.6.8 and 6.1.1.4'
O O 0.0106 0.0060 'International Tables Vol C Tables 4.2.6.8 and 6.1.1.4'
F F 0.0171 0.0103 'International Tables Vol C Tables 4.2.6.8 and 6.1.1.4'
I I -0.4742 1.8119 'International Tables Vol C Tables 4.2.6.8 and 6.1.1.4'

loop_
_geom_angle_atom_site_label_1
_geom_angle_atom_site_label_2
_geom_angle_atom_site_label_3
_geom_angle
_geom_angle_site_symmetry_1
_geom_angle_site_symmetry_3
_geom_angle_publ_flag
C13 C12 C11 113.5(11) . . ?
C13 C12 I2 123.9(10) . . ?
C11 C12 I2 122.6(8) . . ?
C1 C6 C5 121.0(13) . . ?
F3 C15 C10 120.6(14) . . ?
F3 C15 C14 117.5(14) . . ?
C10 C15 C14 121.9(14) . . ?
N2 C9 O3 112.8(17) . . ?
C10 C11 F1 122.7(16) . . ?
C10 C11 C12 123.3(6) . . ?
F1 C11 C12 113.9(15) . . ?
C13 C14 C15 117.1(7) . . ?
C13 C14 I3 121.7(12) . . ?
C15 C14 I3 121.2(13) . . ?
C5 C4 C3 122.2(13) . . ?
C5 C4 N1 120.6(16) . . ?
C3 C4 N1 117.1(15) . . ?
O3 C7 C8 106.6(10) . . ?
O3 C7 C1 119.7(11) . . ?
C8 C7 C1 133.6(12) . . ?
C9 N2 C8 105.2(13) . . ?
C14 C13 F2 119.3(14) . . ?
C14 C13 C12 124.2(13) . . ?
F2 C13 C12 116.5(13) . . ?
C7 O3 C9 106.0(13) . . ?
C11 C10 C15 119.8(13) . . ?
C11 C10 I1 117.9(10) . . ?
C15 C10 I1 122.3(11) . . ?
C6 C1 C2 120.9(12) . . ?
C6 C1 C7 118.2(11) . . ?
C2 C1 C7 120.9(10) . . ?
C4 C5 C6 118.5(13) . . ?
C1 C2 C3 119.5(12) . . ?
C2 C3 C4 117.9(11) . . ?
O1 N1 O2 121.1(15) . . ?
O1 N1 C4 119.6(15) . . ?
O2 N1 C4 119.2(16) . . ?
N2 C8 C7 109.4(12) . . ?

loop_
_geom_bond_atom_site_label_1
_geom_bond_atom_site_label_2
_geom_bond_distance
_geom_bond_site_symmetry_2
_geom_bond_publ_flag
I1 C10 2.098(14) . ?
I2 C12 2.065(13) . ?
I3 C14 2.075(7) . ?
F1 C11 1.338(8) . ?
F2 C13 1.361(16) . ?
C12 C13 1.413(18) . ?
C12 C11 1.44(2) . ?
F3 C15 1.316(17) . ?
C6 C1 1.348(19) . ?
C6 C5 1.419(18) . ?
C15 C10 1.34(2) . ?
C15 C14 1.42(2) . ?
C9 N2 1.31(3) . ?
C9 O3 1.346(17) . ?
C11 C10 1.33(2) . ?
C14 C13 1.34(2) . ?
C4 C5 1.32(2) . ?
C4 C3 1.42(2) . ?
C4 N1 1.468(19) . ?
C7 O3 1.340(16) . ?
C7 C8 1.387(17) . ?
C7 C1 1.455(14) . ?
N2 C8 1.340(18) . ?
O1 N1 1.156(19) . ?
C1 C2 1.374(17) . ?
C2 C3 1.401(17) . ?
N1 O2 1.186(18) . ?
